data_1561557
loop_
_publ_author_name
'Dai, Jun-Wei'
'Li, Xing'
'Zheng, Jian-Mei'
'Dong, Xin'
'Zhou, Zhao-Hui'

_publ_section_title
;
 Transformations of lead 1,3-propylenediaminetetraacetate to its MOF
 products for the selective adsorption of methanol
;
_journal_name_full 'Journal of Solid State Chemistry'
_journal_page_first 364
_journal_page_last 370
_journal_paper_doi 10.1016/j.jssc.2016.02.026
_journal_volume 237
_journal_year 2016
_chemical_formula_moiety 'C11 H20 K2 N2 O11 Pb'
_chemical_formula_sum 'C11 H20 K2 N2 O11 Pb'
_chemical_formula_weight 641.68
_chemical_name_common 'Potassium lead propylenediaminetetraacetate'
_space_group_crystal_system monoclinic
_space_group_IT_number 14
_space_group_name_Hall '-P 2yn'
_space_group_name_H-M_alt 'P 1 21/n 1'
_atom_sites_solution_hydrogens mixed
_atom_sites_solution_primary direct
_cell_angle_alpha 90
_cell_angle_beta 99.580(3)
_cell_angle_gamma 90
_cell_formula_units_Z 4
_cell_length_a 8.8983(3)
_cell_length_b 9.8333(3)
_cell_length_c 22.4579(7)
_cell_measurement_reflns_used 3193
_cell_measurement_temperature 173(2)
_cell_measurement_theta_max 28.4750
_cell_measurement_theta_min 3.4560
_cell_volume 1937.65(11)
_computing_molecular_graphics 'Olex2 (Dolomanov et al., 2009)'
_computing_publication_material 'Olex2 (Dolomanov et al., 2009)'
_computing_structure_refinement 'ShelXL (Sheldrick, 2015)'
_computing_structure_solution 'SIR2004 (Burla et al., 2007)'
_diffrn_ambient_temperature 173.15
_diffrn_measured_fraction_theta_full 0.998
_diffrn_measured_fraction_theta_max 0.956
_diffrn_measurement_device_type 'multiwire proportional'
_diffrn_measurement_method 'phi and omega scans'
_diffrn_radiation_monochromator graphite
_diffrn_radiation_type MoK\a
_diffrn_radiation_wavelength 0.71073
_diffrn_reflns_av_R_equivalents 0.0353
_diffrn_reflns_av_unetI/netI 0.0565
_diffrn_reflns_Laue_measured_fraction_full 0.998
_diffrn_reflns_Laue_measured_fraction_max 0.956
_diffrn_reflns_limit_h_max 11
_diffrn_reflns_limit_h_min -9
_diffrn_reflns_limit_k_max 12
_diffrn_reflns_limit_k_min -12
_diffrn_reflns_limit_l_max 26
_diffrn_reflns_limit_l_min -28
_diffrn_reflns_number 8049
_diffrn_reflns_point_group_measured_fraction_full 0.998
_diffrn_reflns_point_group_measured_fraction_max 0.956
_diffrn_reflns_theta_full 25.242
_diffrn_reflns_theta_max 27.497
_diffrn_reflns_theta_min 3.112
_exptl_absorpt_coefficient_mu 9.194
_exptl_absorpt_correction_type multi-scan
_exptl_crystal_colour colourless
_exptl_crystal_colour_primary colourless
_exptl_crystal_density_diffrn 2.200
_exptl_crystal_description block
_exptl_crystal_F_000 1232
_exptl_crystal_size_max 0.1
_exptl_crystal_size_mid 0.1
_exptl_crystal_size_min 0.1
_exptl_transmission_factor_max 0.415
_exptl_transmission_factor_min 0.399
_refine_diff_density_max 1.644
_refine_diff_density_min -1.707
_refine_diff_density_rms 0.199
_refine_ls_extinction_coef .
_refine_ls_extinction_method none
_refine_ls_goodness_of_fit_ref 1.083
_refine_ls_hydrogen_treatment mixed
_refine_ls_matrix_type full
_refine_ls_number_parameters 268
_refine_ls_number_reflns 4259
_refine_ls_number_restraints 10
_refine_ls_restrained_S_all 1.081
_refine_ls_R_factor_all 0.0392
_refine_ls_R_factor_gt 0.0329
_refine_ls_shift/su_max 0.002
_refine_ls_shift/su_mean 0.000
_refine_ls_structure_factor_coef Fsqd
_refine_ls_weighting_details
;
 w=1/[\s^2^(Fo^2^)+(0.0178P)^2^]
 where P=(Fo^2^+2Fc^2^)/3
;
_refine_ls_weighting_scheme calc
_refine_ls_wR_factor_gt 0.0653
_refine_ls_wR_factor_ref 0.0680
_reflns_Friedel_coverage 0.000
_reflns_Friedel_fraction_full .
_reflns_Friedel_fraction_max .
_reflns_number_gt 3811
_reflns_number_total 4259
_reflns_threshold_expression 'I > 2\s(I)'
_cod_data_source_file Cif1.cif
_cod_data_source_block sda
_cod_depositor_comments
;

2022-09-18
Z value and formula fixed to values more according to usual
chemical conventions.                 miguel
;
_cod_original_formula_sum 'C22 H40 K4 N4 O22 Pb2'
_cod_original_formula_weight 1283.36
_cod_original_formula_moiety 'C22 H40 K4 N4 O22 Pb2'
_cod_original_formula_units_Z 2
_cod_database_code 1561557
_shelx_space_group_comment
;
The symmetry employed for this shelxl refinement is uniquely defined
by the following loop, which should always be used as a source of
symmetry information in preference to the above space-group names.
They are only intended as comments.
;
_shelx_estimated_absorpt_t_max 0.460
_shelx_estimated_absorpt_t_min 0.460
_olex2_refinement_description
;
1. Fixed Uiso
 At 1.2 times of:
  All C(H,H) groups, All O(H,H,H,H) groups
 At 1.5 times of:
  All O(H) groups
2. Restrained distances
 O1W-H1Wa = O1W-H1Wb
 0.85 with sigma of 0.01
 O2W-H2Wa = O2W-H2Wb = O3W-H3Wa = O3W-H3Wb
 0.85 with sigma of 0.01
 H2Wa-H2Wb = H3Wa-H3Wb
 1.39 with sigma of 0.01
 C11-H11a = C11-H11b
 0.99 with sigma of 0.01
3.a Secondary CH2 refined with riding coordinates:
 C2(H2a,H2b), C9(H9a,H9b), C4(H4a,H4b), C10(H10a,H10b), C8(H8a,H8b), C6(H6a,H6b)
3.b Tetrahedral OH refined with riding coordinates:
 O3W(H3Wa)
;

loop_
_space_group_symop_operation_xyz
'x, y, z'
'-x+1/2, y+1/2, -z+1/2'
'-x, -y, -z'
'x-1/2, -y-1/2, z-1/2'

loop_
_atom_site_label
_atom_site_type_symbol
_atom_site_fract_x
_atom_site_fract_y
_atom_site_fract_z
_atom_site_U_iso_or_equiv
_atom_site_adp_type
_atom_site_occupancy
_atom_site_site_symmetry_order
_atom_site_calc_flag
_atom_site_refinement_flags_posn
_atom_site_refinement_flags_adp
_atom_site_refinement_flags_occupancy
_atom_site_disorder_assembly
_atom_site_disorder_group
Pb1 Pb 0.72095(2) 0.45244(2) 0.55800(2) 0.01142(7) Uani 1 1 d . . . . .
O3 O 0.8105(4) 0.1968(4) 0.55388(14) 0.0193(8) Uani 1 1 d . . . . .
O5 O 0.6013(4) 0.3240(4) 0.63444(15) 0.0196(8) Uani 1 1 d . . . . .
N2 N 0.6612(4) 0.6058(5) 0.65136(17) 0.0137(9) Uani 1 1 d . . . . .
N1 N 0.9621(4) 0.3848(4) 0.63633(17) 0.0138(9) Uani 1 1 d . . . . .
O6 O 0.4399(4) 0.3290(4) 0.70011(15) 0.0239(9) Uani 1 1 d . . . . .
O4 O 0.8951(5) 0.0210(4) 0.61209(18) 0.0354(11) Uani 1 1 d . . . . .
C2 C 1.0796(5) 0.4088(6) 0.5980(2) 0.0150(11) Uani 1 1 d . . . . .
H2A H 1.0656 0.3424 0.5644 0.018 Uiso 1 1 calc R . . . .
H2B H 1.1816 0.3934 0.6223 0.018 Uiso 1 1 calc R . . . .
C9 C 1.0025(5) 0.4651(6) 0.6929(2) 0.0180(12) Uani 1 1 d . . . . .
H9A H 1.0433 0.5543 0.6827 0.022 Uiso 1 1 calc R . . . .
H9B H 1.0848 0.4171 0.7199 0.022 Uiso 1 1 calc R . . . .
C11 C 0.7795(6) 0.6165(6) 0.7068(2) 0.0207(12) Uani 1 1 d D . . . .
C4 C 0.9556(5) 0.2401(5) 0.6514(2) 0.0153(11) Uani 1 1 d . . . . .
H4A H 0.8995 0.2310 0.6857 0.018 Uiso 1 1 calc R . . . .
H4B H 1.0610 0.2079 0.6653 0.018 Uiso 1 1 calc R . . . .
C5 C 0.5233(5) 0.3867(6) 0.6684(2) 0.0172(12) Uani 1 1 d . . . . .
C3 C 0.8819(5) 0.1471(6) 0.6013(2) 0.0156(11) Uani 1 1 d . . . . .
C10 C 0.8710(5) 0.4897(6) 0.7271(2) 0.0178(11) Uani 1 1 d . . . . .
H10A H 0.8021 0.4100 0.7217 0.021 Uiso 1 1 calc R . . . .
H10B H 0.9121 0.4977 0.7707 0.021 Uiso 1 1 calc R . . . .
C1 C 1.0726(5) 0.5524(5) 0.5721(2) 0.0151(11) Uani 1 1 d . . . . .
O2 O 1.1935(4) 0.6014(4) 0.56034(15) 0.0241(9) Uani 1 1 d . . . . .
O1 O 0.9429(4) 0.6118(4) 0.56123(15) 0.0193(8) Uani 1 1 d . . . . .
C8 C 0.6250(5) 0.7426(6) 0.6296(2) 0.0177(11) Uani 1 1 d . . . . .
H8A H 0.7217 0.7934 0.6312 0.021 Uiso 1 1 calc R . . . .
H8B H 0.5661 0.7878 0.6577 0.021 Uiso 1 1 calc R . . . .
C7 C 0.5349(5) 0.7544(5) 0.5657(2) 0.0138(10) Uani 1 1 d . . . . .
O8 O 0.4653(4) 0.8642(4) 0.55360(15) 0.0177(8) Uani 1 1 d . . . . .
O7 O 0.5423(4) 0.6592(4) 0.52892(14) 0.0189(8) Uani 1 1 d . . . . .
C6 C 0.5216(6) 0.5409(5) 0.6659(2) 0.0182(12) Uani 1 1 d . . . . .
H6A H 0.4341 0.5698 0.6353 0.022 Uiso 1 1 calc R . . . .
H6B H 0.5038 0.5756 0.7055 0.022 Uiso 1 1 calc R . . . .
K1 K 1.16739(11) 0.88089(13) 0.56246(5) 0.0187(2) Uani 1 1 d . . . . .
K2 K 0.48562(12) 0.12757(13) 0.56201(5) 0.0207(3) Uani 1 1 d . . . . .
O1W O 0.3330(5) 0.0782(5) 0.65340(18) 0.0283(10) Uani 1 1 d D . . . .
O3W O 1.1222(4) 0.8995(5) 0.68760(16) 0.0298(10) Uani 1 1 d D . . . .
H3WA H 1.1705 0.9666 0.7041 0.045 Uiso 1 1 calc DR . . . .
O2W O 1.1721(4) 1.1258(4) 0.49292(16) 0.0241(9) Uani 1 1 d D . . . .
H2WA H 1.137(6) 1.204(2) 0.484(2) 0.029 Uiso 1 1 d DR . . . .
H3WB H 1.091(5) 0.851(3) 0.7141(9) 0.029 Uiso 1 1 d DR . . . .
H1WA H 0.288(6) 0.038(6) 0.679(2) 0.029 Uiso 1 1 d DR . . . .
H2WB H 1.187(7) 1.083(4) 0.4617(13) 0.029 Uiso 1 1 d DR . . . .
H11A H 0.734(5) 0.658(5) 0.7398(15) 0.025(15) Uiso 1 1 d D . . . .
H11B H 0.841(5) 0.693(3) 0.696(2) 0.015(13) Uiso 1 1 d D . . . .
H1WB H 0.370(7) 0.149(4) 0.673(3) 0.04(2) Uiso 1 1 d D . . . .

loop_
_atom_site_aniso_label
_atom_site_aniso_U_11
_atom_site_aniso_U_22
_atom_site_aniso_U_33
_atom_site_aniso_U_23
_atom_site_aniso_U_13
_atom_site_aniso_U_12
Pb1 0.01237(9) 0.01084(12) 0.01148(10) -0.00020(8) 0.00325(7) 0.00040(7)
O3 0.0221(17) 0.018(2) 0.0167(17) 0.0004(17) -0.0007(14) 0.0031(16)
O5 0.0250(17) 0.014(2) 0.0222(18) -0.0059(17) 0.0105(15) -0.0027(16)
N2 0.0158(18) 0.012(2) 0.0124(19) 0.0005(19) 0.0010(15) 0.0023(17)
N1 0.0177(19) 0.010(2) 0.0142(19) -0.0031(19) 0.0039(16) -0.0009(17)
O6 0.0301(19) 0.024(2) 0.0211(18) -0.0001(18) 0.0137(15) -0.0078(17)
O4 0.060(3) 0.013(2) 0.028(2) 0.003(2) -0.010(2) -0.008(2)
C2 0.014(2) 0.015(3) 0.017(2) 0.001(2) 0.0065(19) 0.000(2)
C9 0.017(2) 0.021(3) 0.015(2) -0.002(2) -0.0020(19) -0.004(2)
C11 0.024(3) 0.022(3) 0.015(2) -0.009(3) 0.002(2) 0.000(2)
C4 0.020(2) 0.013(3) 0.013(2) 0.006(2) 0.0032(19) 0.000(2)
C5 0.013(2) 0.027(3) 0.011(2) -0.004(2) 0.0023(18) -0.004(2)
C3 0.016(2) 0.013(3) 0.018(2) 0.003(2) 0.0012(19) 0.001(2)
C10 0.019(2) 0.022(3) 0.011(2) -0.003(2) -0.0015(19) 0.000(2)
C1 0.021(2) 0.015(3) 0.011(2) -0.007(2) 0.0044(19) -0.004(2)
O2 0.0206(17) 0.023(2) 0.030(2) 0.0004(18) 0.0097(16) -0.0080(16)
O1 0.0200(17) 0.013(2) 0.0252(19) 0.0050(17) 0.0033(15) 0.0017(15)
C8 0.021(2) 0.013(3) 0.019(2) -0.003(2) 0.005(2) 0.000(2)
C7 0.011(2) 0.014(3) 0.018(2) 0.003(2) 0.0062(18) -0.003(2)
O8 0.0187(16) 0.012(2) 0.0226(18) 0.0010(17) 0.0029(14) 0.0043(15)
O7 0.0283(18) 0.011(2) 0.0170(17) -0.0055(17) 0.0026(15) 0.0022(16)
C6 0.020(2) 0.018(3) 0.019(2) -0.002(2) 0.010(2) 0.002(2)
K1 0.0186(5) 0.0189(7) 0.0200(5) -0.0020(5) 0.0068(4) 0.0004(5)
K2 0.0299(6) 0.0139(7) 0.0201(5) -0.0037(5) 0.0096(5) -0.0065(5)
O1W 0.037(2) 0.026(3) 0.024(2) -0.004(2) 0.0114(18) -0.010(2)
O3W 0.036(2) 0.034(3) 0.023(2) 0.005(2) 0.0145(17) -0.007(2)
O2W 0.029(2) 0.018(2) 0.0261(19) -0.0021(19) 0.0063(16) 0.0026(18)

loop_
_atom_type_symbol
_atom_type_description
_atom_type_scat_dispersion_real
_atom_type_scat_dispersion_imag
_atom_type_scat_source
C C 0.0033 0.0016 'International Tables Vol C Tables 4.2.6.8 and 6.1.1.4'
H H 0.0000 0.0000 'International Tables Vol C Tables 4.2.6.8 and 6.1.1.4'
K K 0.2009 0.2494 'International Tables Vol C Tables 4.2.6.8 and 6.1.1.4'
N N 0.0061 0.0033 'International Tables Vol C Tables 4.2.6.8 and 6.1.1.4'
O O 0.0106 0.0060 'International Tables Vol C Tables 4.2.6.8 and 6.1.1.4'
Pb Pb -3.3944 10.1111 'International Tables Vol C Tables 4.2.6.8 and 6.1.1.4'

loop_
_geom_angle_atom_site_label_1
_geom_angle_atom_site_label_2
_geom_angle_atom_site_label_3
_geom_angle
_geom_angle_site_symmetry_1
_geom_angle_site_symmetry_3
O3 Pb1 N2 131.03(11) . .
O3 Pb1 K2 51.44(8) . .
O5 Pb1 O3 73.13(11) . .
O5 Pb1 N2 65.77(12) . .
O5 Pb1 N1 78.85(12) . .
O5 Pb1 O1 135.71(11) . .
O5 Pb1 O7 104.75(11) . .
O5 Pb1 K2 42.89(8) . .
N2 Pb1 K2 105.55(9) . .
N1 Pb1 O3 64.21(12) . .
N1 Pb1 N2 82.30(12) . .
N1 Pb1 K2 99.35(10) . .
O1 Pb1 O3 110.73(11) . .
O1 Pb1 N2 83.39(12) . .
O1 Pb1 N1 65.63(12) . .
O1 Pb1 O7 87.96(11) . .
O1 Pb1 K2 161.79(8) . .
O7 Pb1 O3 155.69(10) . .
O7 Pb1 N2 64.37(11) . .
O7 Pb1 N1 139.93(12) . .
O7 Pb1 K2 110.17(8) . .
Pb1 O3 K1 111.46(12) . 3_766
Pb1 O3 K2 85.11(10) . .
C3 O3 Pb1 117.2(3) . .
C3 O3 K1 126.4(3) . 3_766
C3 O3 K2 102.6(3) . .
K1 O3 K2 102.45(11) 3_766 .
Pb1 O5 K2 96.54(11) . .
C5 O5 Pb1 120.1(3) . .
C5 O5 K2 122.1(3) . .
C11 N2 Pb1 118.8(3) . .
C8 N2 Pb1 108.5(3) . .
C8 N2 C11 107.6(4) . .
C8 N2 C6 109.1(4) . .
C6 N2 Pb1 102.2(3) . .
C6 N2 C11 110.3(4) . .
C2 N1 Pb1 98.5(3) . .
C2 N1 C9 108.6(4) . .
C9 N1 Pb1 119.5(3) . .
C4 N1 Pb1 109.9(3) . .
C4 N1 C2 110.3(4) . .
C4 N1 C9 109.4(4) . .
C3 O4 K1 114.4(3) . 1_545
N1 C2 H2A 109.1 . .
N1 C2 H2B 109.1 . .
N1 C2 C1 112.5(4) . .
H2A C2 H2B 107.8 . .
C1 C2 H2A 109.1 . .
C1 C2 H2B 109.1 . .
N1 C9 H9A 108.6 . .
N1 C9 H9B 108.6 . .
N1 C9 C10 114.8(4) . .
H9A C9 H9B 107.6 . .
C10 C9 H9A 108.6 . .
C10 C9 H9B 108.6 . .
N2 C11 C10 117.5(5) . .
N2 C11 H11A 110(3) . .
N2 C11 H11B 101(3) . .
C10 C11 H11A 112(3) . .
C10 C11 H11B 114(3) . .
H11A C11 H11B 100(4) . .
N1 C4 H4A 108.2 . .
N1 C4 H4B 108.2 . .
N1 C4 C3 116.4(4) . .
H4A C4 H4B 107.3 . .
C3 C4 H4A 108.2 . .
C3 C4 H4B 108.2 . .
O5 C5 C6 117.8(4) . .
O5 C5 K2 39.8(2) . .
O6 C5 O5 123.8(5) . .
O6 C5 C6 118.2(4) . .
O6 C5 K2 93.5(3) . .
C6 C5 K2 135.2(3) . .
O3 C3 O4 124.5(5) . .
O3 C3 C4 119.6(5) . .
O3 C3 K2 57.0(2) . .
O4 C3 C4 115.8(4) . .
O4 C3 K2 93.0(3) . .
C4 C3 K2 121.0(3) . .
C9 C10 H10A 108.9 . .
C9 C10 H10B 108.9 . .
C11 C10 C9 113.4(4) . .
C11 C10 H10A 108.9 . .
C11 C10 H10B 108.9 . .
H10A C10 H10B 107.7 . .
C2 C1 K1 157.1(3) . .
O2 C1 C2 117.2(4) . .
O2 C1 O1 124.5(5) . .
O2 C1 K1 51.6(3) . .
O1 C1 C2 118.2(4) . .
O1 C1 K1 77.1(3) . .
C1 O2 K1 107.7(3) . .
Pb1 O1 K1 165.55(14) . .
C1 O1 Pb1 113.6(3) . .
C1 O1 K1 80.7(3) . .
N2 C8 H8A 108.3 . .
N2 C8 H8B 108.3 . .
N2 C8 C7 116.1(4) . .
H8A C8 H8B 107.4 . .
C7 C8 H8A 108.3 . .
C7 C8 H8B 108.3 . .
C8 C7 K1 113.0(3) . 1_455
C8 C7 K2 147.8(3) . 3_666
O8 C7 C8 115.7(5) . .
O8 C7 O7 125.3(4) . .
O8 C7 K1 42.2(2) . 1_455
O8 C7 K2 61.4(2) . 3_666
O7 C7 C8 119.0(5) . .
O7 C7 K1 113.7(3) . 1_455
O7 C7 K2 70.7(3) . 3_666
K2 C7 K1 86.32(12) 3_666 1_455
C7 O8 K1 119.6(3) . 1_455
C7 O8 K2 94.7(3) . 3_666
C7 O8 K2 144.8(3) . 1_565
K1 O8 K2 112.76(11) 1_455 3_666
K2 O8 K1 89.51(11) 1_565 1_455
K2 O8 K2 91.13(12) 1_565 3_666
Pb1 O7 K2 135.91(13) . 3_666
C7 O7 Pb1 120.9(3) . .
C7 O7 K2 85.2(3) . 3_666
N2 C6 C5 115.8(4) . .
N2 C6 H6A 108.3 . .
N2 C6 H6B 108.3 . .
C5 C6 H6A 108.3 . .
C5 C6 H6B 108.3 . .
H6A C6 H6B 107.4 . .
O3 K1 O4 129.54(10) 3_766 1_565
O3 K1 C1 81.51(12) 3_766 .
O3 K1 O1 84.77(10) 3_766 .
O3 K1 C7 72.95(11) 3_766 1_655
O3 K1 K2 90.22(8) 3_766 1_665
O3 K1 O1W 135.64(11) 3_766 1_665
O3 K1 O3W 167.02(13) 3_766 .
O3 K1 O2W 80.27(10) 3_766 3_776
O3 K1 O2W 73.02(11) 3_766 .
O3 K1 H2WB 57.0(4) 3_766 .
O4 K1 C1 100.49(12) 1_565 .
O4 K1 O1 81.59(10) 1_565 .
O4 K1 C7 157.34(11) 1_565 1_655
O4 K1 K2 110.23(8) 1_565 1_665
O4 K1 H2WB 96.9(7) 1_565 .
C1 K1 C7 84.27(12) . 1_655
C1 K1 K2 145.65(9) . 1_665
C1 K1 H2WB 136.4(6) . .
O2 K1 O3 71.84(11) . 3_766
O2 K1 O4 120.92(11) . 1_565
O2 K1 C1 20.73(11) . .
O2 K1 O1 41.98(9) . .
O2 K1 C7 64.15(11) . 1_655
O2 K1 K2 125.57(8) . 1_665
O2 K1 O1W 128.26(12) . 1_665
O2 K1 O3W 96.01(12) . .
O2 K1 O2W 92.96(11) . 3_776
O2 K1 O2W 144.71(11) . .
O2 K1 H2WB 128.6(3) . .
O1 K1 C1 22.13(10) . .
O1 K1 C7 106.10(11) . 1_655
O1 K1 K2 167.54(7) . 1_665
O1 K1 H2WB 128.7(10) . .
C7 K1 K2 61.47(9) 1_655 1_665
C7 K1 H2WB 94.6(9) 1_655 .
O8 K1 O3 71.78(10) 1_655 3_766
O8 K1 O4 151.28(11) 1_655 1_565
O8 K1 C1 101.95(12) 1_655 .
O8 K1 O2 81.47(11) 1_655 .
O8 K1 O1 123.35(11) 1_655 .
O8 K1 C7 18.19(11) 1_655 1_655
O8 K1 K2 44.20(8) 1_655 1_665
O8 K1 O1W 73.36(11) 1_655 1_665
O8 K1 O3W 111.76(11) 1_655 .
O8 K1 O2W 84.68(11) 1_655 .
O8 K1 O2W 151.88(11) 1_655 3_776
O8 K1 H2WB 78.8(10) 1_655 .
K2 K1 H2WB 55.6(11) 1_665 .
O1W K1 O4 78.29(11) 1_665 1_565
O1W K1 C1 132.48(12) 1_665 .
O1W K1 O1 138.17(10) 1_665 .
O1W K1 C7 82.22(12) 1_665 1_655
O1W K1 K2 45.43(8) 1_665 1_665
O1W K1 O2W 128.66(12) 1_665 3_776
O1W K1 H2WB 90.1(8) 1_665 .
O3W K1 O4 52.59(11) . 1_565
O3W K1 C1 85.51(12) . .
O3W K1 O1 83.00(10) . .
O3W K1 C7 106.37(12) . 1_655
O3W K1 K2 100.88(9) . 1_665
O3W K1 O1W 55.70(11) . 1_665
O3W K1 O2W 96.19(11) . 3_776
O3W K1 H2WB 135.4(3) . .
O2W K1 O4 84.69(11) . 1_565
O2W K1 O4 52.36(10) 3_776 1_565
O2W K1 C1 150.25(12) . .
O2W K1 C1 76.37(12) 3_776 .
O2W K1 O1 136.71(10) . .
O2W K1 O1 55.12(10) 3_776 .
O2W K1 C7 102.22(12) . 1_655
O2W K1 C7 148.94(12) 3_776 1_655
O2W K1 K2 51.24(8) . 1_665
O2W K1 K2 135.16(9) 3_776 1_665
O2W K1 O1W 77.26(11) . 1_665
O2W K1 O3W 119.28(12) . .
O2W K1 O2W 84.27(12) . 3_776
O2W K1 H2WB 83.5(11) 3_776 .
O2W K1 H2WB 16.1(3) . .
O3 K2 C5 83.78(10) . .
O3 K2 C3 20.36(10) . .
O3 K2 C7 76.47(10) . 3_666
O3 K2 K1 152.38(8) . 1_445
O3 K2 K2 85.53(8) . 3_656
O3 K2 H1WB 121.9(9) . .
O5 K2 O3 65.70(10) . .
O5 K2 C5 18.09(10) . .
O5 K2 C3 61.82(12) . .
O5 K2 C7 104.90(13) . 3_666
O5 K2 O8 117.64(12) . 3_666
O5 K2 O7 83.30(11) . 3_666
O5 K2 K1 134.19(8) . 1_445
O5 K2 K2 151.17(9) . 3_656
O5 K2 O1W 81.70(12) . .
O5 K2 O2W 124.62(12) . 1_445
O5 K2 H1WB 64.4(5) . .
C5 K2 C3 78.94(12) . .
C5 K2 K1 117.52(9) . 1_445
C5 K2 K2 168.98(9) . 3_656
C5 K2 H1WB 49.8(5) . .
C3 K2 K1 140.31(10) . 1_445
C3 K2 K2 91.90(9) . 3_656
C3 K2 H1WB 105.8(10) . .
C7 K2 C5 110.43(14) 3_666 .
C7 K2 C3 96.65(12) 3_666 .
C7 K2 K1 108.73(9) 3_666 1_445
C7 K2 K2 64.18(10) 3_666 3_656
C7 K2 H1WB 144.3(12) 3_666 .
O8 K2 O3 67.93(9) 3_666 .
O8 K2 O3 106.09(11) 1_545 .
O8 K2 O5 142.54(11) 1_545 .
O8 K2 C5 128.77(13) 3_666 .
O8 K2 C5 141.15(12) 1_545 .
O8 K2 C3 97.35(12) 1_545 .
O8 K2 C3 85.61(11) 3_666 .
O8 K2 C7 108.41(13) 1_545 3_666
O8 K2 C7 23.98(12) 3_666 3_666
O8 K2 O8 88.87(12) 1_545 3_666
O8 K2 O7 132.07(11) 1_545 3_666
O8 K2 O7 46.61(11) 3_666 3_666
O8 K2 K1 105.42(8) 3_666 1_445
O8 K2 K1 46.29(7) 1_545 1_445
O8 K2 K2 43.33(8) 3_666 3_656
O8 K2 K2 45.54(8) 1_545 3_656
O8 K2 O1W 80.66(13) 1_545 .
O8 K2 O2W 77.61(10) 3_666 1_445
O8 K2 O2W 84.72(11) 1_545 1_445
O8 K2 H1WB 166.8(13) 3_666 .
O8 K2 H1WB 96.0(7) 1_545 .
O7 K2 O3 76.38(10) 3_666 .
O7 K2 C5 86.61(12) 3_666 .
O7 K2 C3 95.88(11) 3_666 .
O7 K2 C7 24.08(12) 3_666 3_666
O7 K2 K1 119.65(8) 3_666 1_445
O7 K2 K2 88.26(8) 3_666 3_656
O7 K2 O2W 70.92(11) 3_666 1_445
O7 K2 H1WB 124.0(11) 3_666 .
K1 K2 K2 73.47(4) 1_445 3_656
K1 K2 H1WB 70.1(5) 1_445 .
K2 K2 H1WB 140.1(6) 3_656 .
O1W K2 O3 134.51(12) . .
O1W K2 C5 67.07(13) . .
O1W K2 C3 115.73(12) . .
O1W K2 C7 145.33(13) . 3_666
O1W K2 O8 157.13(12) . 3_666
O1W K2 O7 132.19(13) . 3_666
O1W K2 K1 53.12(10) . 1_445
O1W K2 K2 123.11(11) . 3_656
O1W K2 O2W 81.20(12) . 1_445
O1W K2 H1WB 17.4(5) . .
O2W K2 O3 143.35(10) 1_445 .
O2W K2 C5 109.87(12) 1_445 .
O2W K2 C3 163.06(11) 1_445 .
O2W K2 C7 66.92(11) 1_445 3_666
O2W K2 K1 49.26(8) 1_445 1_445
O2W K2 K2 77.50(9) 1_445 3_656
O2W K2 H1WB 90.6(11) 1_445 .
K1 O1W H1WA 85(4) 1_445 .
K1 O1W H1WB 166(4) 1_445 .
K2 O1W K1 81.45(11) . 1_445
K2 O1W H1WA 162(4) . .
K2 O1W H1WB 92(5) . .
H1WA O1W H1WB 103(6) . .
K1 O3W H3WA 109.5 . .
K1 O3W H3WB 139.2(18) . .
H3WA O3W H3WB 109.9 . .
K1 O2W K1 95.73(12) . 3_776
K1 O2W K2 79.50(10) . 1_665
K1 O2W H2WA 149(4) . .
K1 O2W H2WA 68(4) 3_776 .
K1 O2W H2WB 86(4) 3_776 .
K1 O2W H2WB 93(3) . .
K2 O2W K1 172.35(14) 1_665 3_776
K2 O2W H2WA 114(4) 1_665 .
K2 O2W H2WB 100(4) 1_665 .
H2WA O2W H2WB 110.6(18) . .

loop_
_geom_bond_atom_site_label_1
_geom_bond_atom_site_label_2
_geom_bond_distance
_geom_bond_site_symmetry_2
Pb1 O3 2.643(4) .
Pb1 O5 2.507(3) .
Pb1 N2 2.706(4) .
Pb1 N1 2.624(4) .
Pb1 O1 2.512(4) .
Pb1 O7 2.596(4) .
Pb1 K2 3.8289(12) .
O3 C3 1.246(6) .
O3 K1 2.761(3) 3_766
O3 K2 3.005(4) .
O5 C5 1.272(6) .
O5 K2 2.623(4) .
N2 C11 1.494(6) .
N2 C8 1.448(7) .
N2 C6 1.481(6) .
N1 C2 1.479(6) .
N1 C9 1.488(6) .
N1 C4 1.466(6) .
O6 C5 1.248(6) .
O4 C3 1.265(7) .
O4 K1 3.148(5) 1_545
C2 H2A 0.9900 .
C2 H2B 0.9900 .
C2 C1 1.526(7) .
C9 H9A 0.9900 .
C9 H9B 0.9900 .
C9 C10 1.523(7) .
C11 C10 1.517(8) .
C11 H11A 0.990(10) .
C11 H11B 0.990(10) .
C4 H4A 0.9900 .
C4 H4B 0.9900 .
C4 C3 1.512(7) .
C5 C6 1.517(8) .
C5 K2 3.471(5) .
C3 K2 3.495(5) .
C10 H10A 0.9900 .
C10 H10B 0.9900 .
C1 O2 1.246(6) .
C1 O1 1.280(6) .
C1 K1 3.354(5) .
O2 K1 2.759(5) .
O1 K1 3.313(4) .
C8 H8A 0.9900 .
C8 H8B 0.9900 .
C8 C7 1.527(7) .
C7 O8 1.252(6) .
C7 O7 1.258(6) .
C7 K1 3.489(5) 1_455
C7 K2 3.072(5) 3_666
O8 K1 2.696(3) 1_455
O8 K2 2.705(4) 3_666
O8 K2 2.601(4) 1_565
O7 K2 2.909(4) 3_666
C6 H6A 0.9900 .
C6 H6B 0.9900 .
K1 O3 2.761(3) 3_766
K1 O4 3.148(5) 1_565
K1 C7 3.489(5) 1_655
K1 O8 2.696(3) 1_655
K1 K2 3.7299(16) 1_665
K1 O1W 3.017(4) 1_665
K1 O3W 2.910(4) .
K1 O2W 3.070(4) 3_776
K1 O2W 2.874(4) .
K1 H2WB 3.04(5) .
K2 C7 3.072(5) 3_666
K2 O8 2.601(4) 1_545
K2 O8 2.705(4) 3_666
K2 O7 2.909(4) 3_666
K2 K1 3.7299(16) 1_445
K2 K2 3.789(2) 3_656
K2 O1W 2.687(4) .
K2 O2W 2.958(4) 1_445
K2 H1WB 2.85(6) .
O1W K1 3.017(4) 1_445
O1W H1WA 0.847(10) .
O1W H1WB 0.852(10) .
O3W H3WA 0.8400 .
O3W H3WB 0.849(10) .
O2W K1 3.070(4) 3_776
O2W K2 2.958(4) 1_665
O2W H2WA 0.848(10) .
O2W H2WB 0.845(10) .

loop_
_geom_torsion_atom_site_label_1
_geom_torsion_atom_site_label_2
_geom_torsion_atom_site_label_3
_geom_torsion_atom_site_label_4
_geom_torsion
_geom_torsion_site_symmetry_1
_geom_torsion_site_symmetry_2
_geom_torsion_site_symmetry_3
_geom_torsion_site_symmetry_4
Pb1 O3 C3 O4 159.2(4) . . . .
Pb1 O3 C3 C4 -18.8(5) . . . .
Pb1 O3 C3 K2 91.0(2) . . . .
Pb1 O5 C5 O6 167.6(3) . . . .
Pb1 O5 C5 C6 -7.1(5) . . . .
Pb1 O5 C5 K2 121.3(4) . . . .
Pb1 N2 C11 C10 -38.1(6) . . . .
Pb1 N2 C8 C7 36.5(4) . . . .
Pb1 N2 C6 C5 45.0(4) . . . .
Pb1 N1 C2 C1 55.0(4) . . . .
Pb1 N1 C9 C10 48.9(5) . . . .
Pb1 N1 C4 C3 33.5(5) . . . .
O5 C5 C6 N2 -30.4(6) . . . .
N2 C11 C10 C9 81.5(6) . . . .
N2 C8 C7 O8 159.4(4) . . . .
N2 C8 C7 O7 -24.4(6) . . . .
N2 C8 C7 K1 112.8(4) . . . 1_455
N2 C8 C7 K2 -124.2(6) . . . 3_666
N1 C2 C1 O2 152.4(4) . . . .
N1 C2 C1 O1 -30.8(6) . . . .
N1 C2 C1 K1 97.7(8) . . . .
N1 C9 C10 C11 -88.1(6) . . . .
N1 C4 C3 O3 -11.1(6) . . . .
N1 C4 C3 O4 170.8(4) . . . .
N1 C4 C3 K2 -78.2(4) . . . .
O6 C5 C6 N2 154.6(4) . . . .
C2 N1 C9 C10 160.6(4) . . . .
C2 N1 C4 C3 -74.1(5) . . . .
C2 C1 O2 K1 -156.2(3) . . . .
C2 C1 O1 Pb1 -16.5(5) . . . .
C2 C1 O1 K1 161.8(4) . . . .
C9 N1 C2 C1 -70.1(5) . . . .
C9 N1 C4 C3 166.5(4) . . . .
C11 N2 C8 C7 166.2(4) . . . .
C11 N2 C6 C5 -82.3(5) . . . .
C4 N1 C2 C1 170.1(4) . . . .
C4 N1 C9 C10 -78.9(5) . . . .
O2 C1 O1 Pb1 160.1(4) . . . .
O2 C1 O1 K1 -21.6(5) . . . .
O1 C1 O2 K1 27.2(6) . . . .
C8 N2 C11 C10 -161.7(4) . . . .
C8 N2 C6 C5 159.7(4) . . . .
C8 C7 O8 K1 -96.6(4) . . . 1_455
C8 C7 O8 K2 45.3(7) . . . 1_565
C8 C7 O8 K2 143.9(3) . . . 3_666
C8 C7 O7 Pb1 -4.0(6) . . . .
C8 C7 O7 K2 -146.2(4) . . . 3_666
O8 C7 O7 Pb1 171.8(3) . . . .
O8 C7 O7 K2 29.6(5) . . . 3_666
O7 C7 O8 K1 87.4(5) . . . 1_455
O7 C7 O8 K2 -130.7(5) . . . 1_565
O7 C7 O8 K2 -32.1(5) . . . 3_666
C6 N2 C11 C10 79.4(5) . . . .
C6 N2 C8 C7 -74.1(5) . . . .
K1 O3 C3 O4 -47.8(6) 3_766 . . .
K1 O3 C3 C4 134.2(4) 3_766 . . .
K1 O3 C3 K2 -116.1(4) 3_766 . . .
K1 O4 C3 O3 86.1(5) 1_545 . . .
K1 O4 C3 C4 -95.9(4) 1_545 . . .
K1 O4 C3 K2 137.36(16) 1_545 . . .
K1 C1 O1 Pb1 -178.3(2) . . . .
K1 C7 O8 K2 141.9(7) 1_455 . . 1_565
K1 C7 O8 K2 -119.5(3) 1_455 . . 3_666
K1 C7 O7 Pb1 -141.00(18) 1_455 . . .
K1 C7 O7 K2 76.8(2) 1_455 . . 3_666
K2 O3 C3 O4 68.2(5) . . . .
K2 O3 C3 C4 -109.7(4) . . . .
K2 O5 C5 O6 46.3(6) . . . .
K2 O5 C5 C6 -128.4(4) . . . .
K2 C5 C6 N2 -75.8(5) . . . .
K2 C7 O8 K1 119.5(3) 3_666 . . 1_455
K2 C7 O8 K2 -98.6(5) 3_666 . . 1_565
K2 C7 O7 Pb1 142.2(3) 3_666 . . .
